data_4320880
loop_
_publ_author_name
'Takashi Yoshimura'
'Keisuke Umakoshi'
'Yoichi Sasaki'
'Shoji Ishizaka'
'Haeng-Boo Kim'
'Noboru Kitamura'

_publ_contact_author_address
;
    Division of Chemistry, Graduate School of Science, Hokkaido University,
Sapporo, 060-0810, Japan
;
_publ_contact_author_email 'ysasaki@sci.hokudai.ac.jp    '
_publ_contact_author_fax 81-11-706-3447
_publ_contact_author_name 'Yoichi Sasaki'
_publ_contact_author_phone 81-11-706-3817
_publ_section_title
;
 Emission and Metal- and Ligand-Centered-Redox Characteristics of the
 Hexarhenium(III) Clusters trans- and cis-[Re6(\m3-S)8Cl4(L)2]2-, Where L
 Is a Pyridine Derivative or Pyrazine
;
_journal_name_full 'Inorganic Chemistry'
_journal_page_first 1765
_journal_page_last 1772
_journal_paper_doi 10.1021/ic991282a
_journal_volume 39
_journal_year 2000
_chemical_formula_sum 'C40 H80 Cl4 N6 Re6 S8'
_chemical_formula_weight 2160.65
_chemical_name_common '[Bu4N][trans-{Re6S8Cl4(pz)2}]'
_space_group_IT_number 64
_symmetry_cell_setting orthorhombic
_symmetry_Int_Tables_number 64
_symmetry_space_group_name_Hall '-C 2ac 2'
_symmetry_space_group_name_H-M 'C m c e'
_audit_creation_date 'Mon Nov  1 16:47:20 1999'
_audit_creation_method 'from TEXRAY.INF file'
_cell_angle_alpha 90
_cell_angle_beta 90
_cell_angle_gamma 90
_cell_formula_units_Z 4
_cell_length_a 19.560(5)
_cell_length_b 16.257(4)
_cell_length_c 19.050(4)
_cell_measurement_reflns_used 25
_cell_measurement_temperature 296.2
_cell_measurement_theta_max 14.9
_cell_measurement_theta_min 12.6
_cell_volume 6058(2)
_computing_cell_refinement 'MSC/AFC Diffractometer Control'
_computing_data_collection 'MSC/AFC Diffractometer Control'
_computing_data_reduction teXsan
_computing_publication_material teXsan
_computing_structure_refinement teXsan
_diffrn_ambient_temperature 296.2
_diffrn_measurement_device_type 'Rigaku AFC5R'
_diffrn_measurement_method \w-2\q
_diffrn_orient_matrix_UB_11 0.03657
_diffrn_orient_matrix_UB_12 0.00121
_diffrn_orient_matrix_UB_13 0.03673
_diffrn_orient_matrix_UB_21 -0.00064
_diffrn_orient_matrix_UB_22 -0.06146
_diffrn_orient_matrix_UB_23 0.00214
_diffrn_orient_matrix_UB_31 0.03572
_diffrn_orient_matrix_UB_32 -0.00232
_diffrn_orient_matrix_UB_33 -0.03744
_diffrn_radiation_detector 'scintillation counter'
_diffrn_radiation_monochromator graphite
_diffrn_radiation_source 'Rigaku rotating anode'
_diffrn_radiation_type 'Mo K\a'
_diffrn_radiation_wavelength 0.7107
_diffrn_reflns_av_R_equivalents 0.000
_diffrn_reflns_av_sigmaI/netI 0.067
_diffrn_reflns_limit_h_max 27
_diffrn_reflns_limit_h_min 0
_diffrn_reflns_limit_k_max 22
_diffrn_reflns_limit_k_min 0
_diffrn_reflns_limit_l_max 0
_diffrn_reflns_limit_l_min -26
_diffrn_reflns_number 4556
_diffrn_reflns_reduction_process 'Lp corrections applied'
_diffrn_reflns_theta_max 30.04
_diffrn_reflns_theta_min 2.08
_diffrn_standards_decay_% -0.56
_diffrn_standards_interval_count 150
_diffrn_standards_number 3
_exptl_absorpt_coefficient_mu 12.586
_exptl_absorpt_correction_T_max 0.998
_exptl_absorpt_correction_T_min 0.305
_exptl_absorpt_correction_type psi-scan
_exptl_absorpt_process_details '(North, Phillips & Mathews, 1968)'
_exptl_crystal_colour Red-brown
_exptl_crystal_density_diffrn 2.369
_exptl_crystal_density_method 'not measured'
_exptl_crystal_description Rhombic
_exptl_crystal_F_000 4032.00
_exptl_crystal_size_max 0.4
_exptl_crystal_size_mid 0.3
_exptl_crystal_size_min 0.1
_refine_diff_density_max 1.21
_refine_diff_density_min -2.17
_refine_ls_extinction_method none
_refine_ls_goodness_of_fit_ref 1.820
_refine_ls_hydrogen_treatment noref
_refine_ls_matrix_type full
_refine_ls_number_constraints 0
_refine_ls_number_parameters 160
_refine_ls_number_reflns 2320
_refine_ls_number_restraints 0
_refine_ls_R_factor_all 0.0331
_refine_ls_R_factor_gt 0.0331
_refine_ls_shift/su_max 0.0720
_refine_ls_shift/su_mean 0.0080
_refine_ls_structure_factor_coef F
_refine_ls_weighting_details 'w = 1/[\s^2^(Fo) + 0.00010|Fo|^2^]'
_refine_ls_weighting_scheme calc
_refine_ls_wR_factor_gt 0.0400
_refine_ls_wR_factor_ref 0.0400
_reflns_number_gt 2320
_reflns_number_total 4556
_reflns_threshold_expression >2sigma(I)
_cod_data_source_file ic991282a.cif
_cod_data_source_block '[Bu4N][trans-{Re6S8Cl4(pz)2}]'
_cod_depositor_comments
;

2021-09-13
Space group name changed to comply with IUCR recomendations
                 miguel
;
_cod_original_cell_volume 6057(4)
_cod_original_sg_symbol_H-M 'C m c a '
_cod_original_formula_sum 'C40 H80 Cl4 N6 S8 Re6 '
_cod_database_code 4320880

loop_
_symmetry_equiv_pos_as_xyz
x,y,z
x,-y,-z
x,1/2-y,1/2+z
x,1/2+y,1/2-z
-x,-y,-z
-x,y,z
-x,1/2+y,1/2-z
-x,1/2-y,1/2+z
1/2+x,1/2+y,z
1/2+x,1/2-y,-z
1/2+x,-y,1/2+z
1/2+x,y,1/2-z
1/2-x,1/2-y,-z
1/2-x,1/2+y,z
1/2-x,y,1/2-z
1/2-x,-y,1/2+z

loop_
_atom_site_label
_atom_site_type_symbol
_atom_site_fract_x
_atom_site_fract_y
_atom_site_fract_z
_atom_site_U_iso_or_equiv
_atom_site_adp_type
_atom_site_occupancy
_atom_site_calc_flag
_atom_site_refinement_flags
_atom_site_disorder_assembly
_atom_site_disorder_group
Re(1) Re 0.0000 0.11023(4) 0.48184(3) 0.0212(1) Uani 1.00 d S . .
Re(2) Re 0.0000 -0.02151(4) 0.40532(3) 0.0221(1) Uani 1.00 d S . .
Re(3) Re 0.09412(3) 0.0000 0.5000 0.0220(1) Uani 1.00 d S . .
Cl(1) Cl 0.0000 -0.0485(3) 0.2803(2) 0.054(1) Uani 1.00 d S . .
Cl(2) Cl 0.2178(2) 0.0000 0.5000 0.043(1) Uani 1.00 d S . .
S(1) S 0.0864(1) 0.0833(2) 0.3958(1) 0.0322(7) Uani 1.00 d . . .
S(2) S 0.0863(1) 0.1235(2) 0.5703(1) 0.0293(7) Uani 1.00 d . . .
N(11) N 0.0000 0.2433(8) 0.4594(6) 0.029(3) Uani 1.00 d S . .
N(14) N 0.0000 0.413(1) 0.4329(9) 0.071(6) Uani 1.00 d S . .
N(101) N 0.2500 -0.0159(9) 0.2500 0.041(4) Uani 1.00 d S . .
C(12) C 0.0000 0.298(1) 0.5120(9) 0.044(5) Uani 1.00 d S . .
C(13) C 0.0000 0.381(1) 0.498(1) 0.071(7) Uani 1.00 d S . .
C(15) C 0.0000 0.356(1) 0.383(1) 0.067(7) Uani 1.00 d S . .
C(16) C 0.0000 0.273(1) 0.3950(9) 0.044(5) Uani 1.00 d S . .
C(101) C 0.1872(6) 0.0375(8) 0.2358(6) 0.052(4) Uani 1.00 d . . .
C(102) C 0.1942(8) 0.097(1) 0.1733(7) 0.071(5) Uani 1.00 d . . .
C(103) C 0.1259(9) 0.142(1) 0.1593(9) 0.089(6) Uani 1.00 d . . .
C(104) C 0.105(1) 0.198(1) 0.2146(10) 0.126(9) Uani 1.00 d . . .
C(105) C 0.2321(6) -0.0703(8) 0.3134(6) 0.048(4) Uani 1.00 d . . .
C(106) C 0.2896(7) -0.1206(10) 0.3424(8) 0.064(5) Uani 1.00 d . . .
C(107) C 0.2662(7) -0.1841(9) 0.3941(7) 0.062(5) Uani 1.00 d . . .
C(108) C 0.3192(8) -0.227(1) 0.431(1) 0.110(7) Uani 1.00 d . . .
H(12) H 0.0000 0.2752 0.5585 0.0516 Uiso 1.00 calc S . .
H(13) H 0.0000 0.4149 0.5370 0.0794 Uiso 1.00 calc S . .
H(15) H 0.0000 0.3648 0.3346 0.0927 Uiso 1.00 calc S . .
H(16) H 0.0000 0.2357 0.3560 0.0575 Uiso 1.00 calc S . .
H(101A) H 0.1462 0.0057 0.2276 0.0596 Uiso 1.00 calc . . .
H(101B) H 0.1764 0.0726 0.2767 0.0596 Uiso 1.00 calc . . .
H(102A) H 0.2251 0.1418 0.1767 0.1075 Uiso 1.00 calc . . .
H(102B) H 0.1952 0.0748 0.1275 0.1075 Uiso 1.00 calc . . .
H(103A) H 0.1235 0.1861 0.1222 0.1292 Uiso 1.00 calc . . .
H(103B) H 0.0847 0.1156 0.1598 0.1292 Uiso 1.00 calc . . .
H(104A) H 0.1395 0.2476 0.2223 0.1450 Uiso 1.00 calc . . .
H(104B) H 0.0622 0.2322 0.2094 0.1450 Uiso 1.00 calc . . .
H(104C) H 0.1024 0.1764 0.2610 0.1450 Uiso 1.00 calc . . .
H(105A) H 0.2138 -0.0413 0.3519 0.0622 Uiso 1.00 calc . . .
H(105B) H 0.1963 -0.1120 0.3003 0.0622 Uiso 1.00 calc . . .
H(106A) H 0.3137 -0.1525 0.3066 0.0765 Uiso 1.00 calc . . .
H(106B) H 0.3221 -0.0899 0.3675 0.0765 Uiso 1.00 calc . . .
H(107A) H 0.2360 -0.1625 0.4284 0.0749 Uiso 1.00 calc . . .
H(107B) H 0.2398 -0.2292 0.3704 0.0749 Uiso 1.00 calc . . .
H(108A) H 0.3049 -0.2685 0.4642 0.1129 Uiso 1.00 calc . . .
H(108B) H 0.3516 -0.2544 0.3995 0.1129 Uiso 1.00 calc . . .
H(108C) H 0.3473 -0.1882 0.4579 0.1129 Uiso 1.00 calc . . .

loop_
_atom_site_aniso_label
_atom_site_aniso_U_11
_atom_site_aniso_U_22
_atom_site_aniso_U_33
_atom_site_aniso_U_12
_atom_site_aniso_U_13
_atom_site_aniso_U_23
Re(1) 0.0258(3) 0.0176(3) 0.0202(3) 0.0000 0.0000 -0.0006(3)
Re(2) 0.0279(3) 0.0218(3) 0.0166(3) 0.0000 0.0000 -0.0025(3)
Re(3) 0.0210(3) 0.0227(3) 0.0223(3) 0.0000 0.0000 -0.0021(3)
Cl(1) 0.077(3) 0.063(3) 0.021(2) 0.0000 0.0000 -0.011(2)
Cl(2) 0.023(2) 0.058(3) 0.049(2) 0.0000 0.0000 -0.010(2)
S(1) 0.036(1) 0.031(2) 0.029(1) -0.005(1) 0.009(1) 0.005(1)
S(2) 0.031(1) 0.025(1) 0.032(1) -0.006(1) -0.005(1) -0.004(1)
N(11) 0.039(7) 0.026(7) 0.022(6) 0.0000 0.0000 0.005(6)
N(14) 0.12(2) 0.026(9) 0.07(1) 0.0000 0.0000 0.011(10)
N(101) 0.046(7) 0.040(9) 0.037(7) 0.0000 0.016(7) 0.0000
C(12) 0.07(1) 0.03(1) 0.034(9) 0.0000 0.0000 0.009(9)
C(13) 0.11(2) 0.04(1) 0.07(1) 0.0000 0.0000 0.01(1)
C(15) 0.11(2) 0.05(1) 0.05(1) 0.0000 0.0000 0.02(1)
C(16) 0.07(1) 0.026(10) 0.041(10) 0.0000 0.0000 0.012(9)
C(101) 0.051(7) 0.065(9) 0.040(7) 0.006(7) 0.015(6) 0.000(7)
C(102) 0.10(1) 0.07(1) 0.045(7) 0.015(10) 0.021(8) 0.017(8)
C(103) 0.09(1) 0.09(1) 0.08(1) 0.03(1) -0.01(1) 0.03(1)
C(104) 0.14(2) 0.14(2) 0.10(1) 0.08(2) 0.04(1) 0.04(1)
C(105) 0.046(7) 0.053(9) 0.045(7) 0.001(7) 0.015(6) 0.009(7)
C(106) 0.063(9) 0.07(1) 0.064(9) 0.011(8) 0.016(8) 0.003(9)
C(107) 0.063(9) 0.052(9) 0.069(9) 0.003(7) 0.015(8) 0.013(8)
C(108) 0.064(10) 0.13(2) 0.14(2) 0.05(1) 0.03(1) 0.07(2)

loop_
_atom_type_symbol
_atom_type_description
_atom_type_scat_dispersion_real
_atom_type_scat_dispersion_imag
_atom_type_scat_source
C C 0.003 0.002
;International Tables for Crystallography
(1992, Vol. C, Tables 4.2.6.8 and 6.1.1.1)
;
H H 0.000 0.000
;International Tables for Crystallography
(1992, Vol. C, Table 6.1.1.2)
;
N N 0.006 0.003
;International Tables for Crystallography
(1992, Vol. C, Tables 4.2.6.8 and 6.1.1.1)
;
S S 0.125 0.123
;International Tables for Crystallography
(1992, Vol. C, Tables 4.2.6.8 and 6.1.1.1)
;
Cl Cl 0.148 0.159
;International Tables for Crystallography
(1992, Vol. C, Tables 4.2.6.8 and 6.1.1.1)
;
Re Re -1.018 7.231
;International Tables for Crystallography
(1992, Vol. C, Tables 4.2.6.8 and 6.1.1.1)
;

loop_
_geom_angle_atom_site_label_1
_geom_angle_atom_site_label_2
_geom_angle_atom_site_label_3
_geom_angle
_geom_angle_site_symmetry_1
_geom_angle_site_symmetry_2
_geom_angle_site_symmetry_3
_geom_angle_publ_flag
Re(2) Re(1) Re(2) 90.38(3) 1_555 1_555 2_556 yes
Re(2) Re(1) Re(3) 60.24(2) 1_555 1_555 1_555 yes
Re(2) Re(1) Re(3) 60.24(2) 1_555 1_555 5_556 yes
Re(2) Re(1) S(1) 57.57(7) 1_555 1_555 1_555 yes
Re(2) Re(1) S(1) 57.57(7) 1_555 1_555 6_555 yes
Re(2) Re(1) S(2) 118.05(7) 1_555 1_555 1_555 yes
Re(2) Re(1) S(2) 118.05(7) 1_555 1_555 6_555 yes
Re(2) Re(1) N(11) 134.6(3) 1_555 1_555 1_555 yes
Re(2) Re(1) Re(3) 60.26(2) 2_556 1_555 1_555 yes
Re(2) Re(1) Re(3) 60.27(2) 2_556 1_555 5_556 yes
Re(2) Re(1) S(1) 117.78(7) 2_556 1_555 1_555 yes
Re(2) Re(1) S(1) 117.78(7) 2_556 1_555 6_555 yes
Re(2) Re(1) S(2) 57.69(6) 2_556 1_555 1_555 yes
Re(2) Re(1) S(2) 57.69(6) 2_556 1_555 6_555 yes
Re(2) Re(1) N(11) 135.0(3) 2_556 1_555 1_555 yes
Re(3) Re(1) Re(3) 90.50(3) 1_555 1_555 5_556 yes
Re(3) Re(1) S(1) 57.54(7) 1_555 1_555 1_555 yes
Re(3) Re(1) S(1) 117.78(7) 1_555 1_555 6_555 yes
Re(3) Re(1) S(2) 57.84(7) 1_555 1_555 1_555 yes
Re(3) Re(1) S(2) 117.94(7) 1_555 1_555 6_555 yes
Re(3) Re(1) N(11) 134.75(1) 1_555 1_555 1_555 yes
Re(3) Re(1) S(1) 117.78(7) 5_556 1_555 1_555 yes
Re(3) Re(1) S(1) 57.54(7) 5_556 1_555 6_555 yes
Re(3) Re(1) S(2) 117.94(7) 5_556 1_555 1_555 yes
Re(3) Re(1) S(2) 57.84(7) 5_556 1_555 6_555 yes
Re(3) Re(1) N(11) 134.75(1) 5_556 1_555 1_555 yes
S(1) Re(1) S(1) 89.8(1) 1_555 1_555 6_555 yes
S(1) Re(1) S(2) 90.03(9) 1_555 1_555 1_555 yes
S(1) Re(1) S(2) 174.53(10) 1_555 1_555 6_555 yes
S(1) Re(1) N(11) 92.7(2) 1_555 1_555 1_555 yes
S(1) Re(1) S(2) 174.53(10) 6_555 1_555 1_555 yes
S(1) Re(1) S(2) 90.03(9) 6_555 1_555 6_555 yes
S(1) Re(1) N(11) 92.7(2) 6_555 1_555 1_555 yes
S(2) Re(1) S(2) 89.6(1) 1_555 1_555 6_555 yes
S(2) Re(1) N(11) 92.8(2) 1_555 1_555 1_555 yes
S(2) Re(1) N(11) 92.8(2) 6_555 1_555 1_555 yes
Re(1) Re(2) Re(1) 89.62(3) 1_555 1_555 2_556 yes
Re(1) Re(2) Re(3) 59.91(1) 1_555 1_555 1_555 yes
Re(1) Re(2) Re(3) 59.91(1) 1_555 1_555 5_556 yes
Re(1) Re(2) Cl(1) 134.7(1) 1_555 1_555 1_555 yes
Re(1) Re(2) S(1) 57.13(7) 1_555 1_555 1_555 yes
Re(1) Re(2) S(1) 57.13(7) 1_555 1_555 6_555 yes
Re(1) Re(2) S(2) 117.39(7) 1_555 1_555 2_556 yes
Re(1) Re(2) S(2) 117.39(7) 1_555 1_555 5_556 yes
Re(1) Re(2) Re(3) 59.94(1) 2_556 1_555 1_555 yes
Re(1) Re(2) Re(3) 59.94(1) 2_556 1_555 5_556 yes
Re(1) Re(2) Cl(1) 135.7(1) 2_556 1_555 1_555 yes
Re(1) Re(2) S(1) 117.17(6) 2_556 1_555 1_555 yes
Re(1) Re(2) S(1) 117.17(6) 2_556 1_555 6_555 yes
Re(1) Re(2) S(2) 57.10(6) 2_556 1_555 2_556 yes
Re(1) Re(2) S(2) 57.10(6) 2_556 1_555 5_556 yes
Re(3) Re(2) Re(3) 90.12(3) 1_555 1_555 5_556 yes
Re(3) Re(2) Cl(1) 134.94(1) 1_555 1_555 1_555 yes
Re(3) Re(2) S(1) 57.29(6) 1_555 1_555 1_555 yes
Re(3) Re(2) S(1) 117.02(7) 1_555 1_555 6_555 yes
Re(3) Re(2) S(2) 57.54(6) 1_555 1_555 2_556 yes
Re(3) Re(2) S(2) 117.02(7) 1_555 1_555 5_556 yes
Re(3) Re(2) Cl(1) 134.94(1) 5_556 1_555 1_555 yes
Re(3) Re(2) S(1) 117.02(7) 5_556 1_555 1_555 yes
Re(3) Re(2) S(1) 57.29(6) 5_556 1_555 6_555 yes
Re(3) Re(2) S(2) 117.02(7) 5_556 1_555 2_556 yes
Re(3) Re(2) S(2) 57.54(6) 5_556 1_555 5_556 yes
Cl(1) Re(2) S(1) 93.1(1) 1_555 1_555 1_555 yes
Cl(1) Re(2) S(1) 93.1(1) 1_555 1_555 6_555 yes
Cl(1) Re(2) S(2) 93.7(1) 1_555 1_555 2_556 yes
Cl(1) Re(2) S(2) 93.7(1) 1_555 1_555 5_556 yes
S(1) Re(2) S(1) 89.3(1) 1_555 1_555 6_555 yes
S(1) Re(2) S(2) 90.53(9) 1_555 1_555 2_556 yes
S(1) Re(2) S(2) 173.16(9) 1_555 1_555 5_556 yes
S(1) Re(2) S(2) 173.16(9) 6_555 1_555 2_556 yes
S(1) Re(2) S(2) 90.53(9) 6_555 1_555 5_556 yes
S(2) Re(2) S(2) 88.9(1) 2_556 1_555 5_556 yes
Re(1) Re(3) Re(1) 89.50(3) 1_555 1_555 2_556 yes
Re(1) Re(3) Re(2) 59.85(2) 1_555 1_555 1_555 yes
Re(1) Re(3) Re(2) 59.80(2) 1_555 1_555 2_556 yes
Re(1) Re(3) Cl(2) 135.25(1) 1_555 1_555 1_555 yes
Re(1) Re(3) S(1) 57.11(6) 1_555 1_555 1_555 yes
Re(1) Re(3) S(1) 117.03(7) 1_555 1_555 2_556 yes
Re(1) Re(3) S(2) 56.97(6) 1_555 1_555 1_555 yes
Re(1) Re(3) S(2) 117.05(6) 1_555 1_555 2_556 yes
Re(1) Re(3) Re(2) 59.80(2) 2_556 1_555 1_555 yes
Re(1) Re(3) Re(2) 59.85(2) 2_556 1_555 2_556 yes
Re(1) Re(3) Cl(2) 135.25(1) 2_556 1_555 1_555 yes
Re(1) Re(3) S(1) 117.03(7) 2_556 1_555 1_555 yes
Re(1) Re(3) S(1) 57.11(6) 2_556 1_555 2_556 yes
Re(1) Re(3) S(2) 117.05(6) 2_556 1_555 1_555 yes
Re(1) Re(3) S(2) 56.97(6) 2_556 1_555 2_556 yes
Re(2) Re(3) Re(2) 89.88(3) 1_555 1_555 2_556 yes
Re(2) Re(3) Cl(2) 135.06(1) 1_555 1_555 1_555 yes
Re(2) Re(3) S(1) 57.29(7) 1_555 1_555 1_555 yes
Re(2) Re(3) S(1) 116.88(7) 1_555 1_555 2_556 yes
Re(2) Re(3) S(2) 116.79(6) 1_555 1_555 1_555 yes
Re(2) Re(3) S(2) 57.26(6) 1_555 1_555 2_556 yes
Re(2) Re(3) Cl(2) 135.06(1) 2_556 1_555 1_555 yes
Re(2) Re(3) S(1) 116.88(7) 2_556 1_555 1_555 yes
Re(2) Re(3) S(1) 57.29(7) 2_556 1_555 2_556 yes
Re(2) Re(3) S(2) 57.26(6) 2_556 1_555 1_555 yes
Re(2) Re(3) S(2) 116.79(6) 2_556 1_555 2_556 yes
Cl(2) Re(3) S(1) 93.58(6) 1_555 1_555 1_555 yes
Cl(2) Re(3) S(1) 93.58(6) 1_555 1_555 2_556 yes
Cl(2) Re(3) S(2) 93.65(6) 1_555 1_555 1_555 yes
Cl(2) Re(3) S(2) 93.65(6) 1_555 1_555 2_556 yes
S(1) Re(3) S(1) 172.8(1) 1_555 1_555 2_556 yes
S(1) Re(3) S(2) 89.20(9) 1_555 1_555 1_555 yes
S(1) Re(3) S(2) 90.35(9) 1_555 1_555 2_556 yes
S(1) Re(3) S(2) 90.35(9) 2_556 1_555 1_555 yes
S(1) Re(3) S(2) 89.20(9) 2_556 1_555 2_556 yes
S(2) Re(3) S(2) 172.7(1) 1_555 1_555 2_556 yes
Re(1) S(1) Re(2) 65.30(7) 1_555 1_555 1_555 yes
Re(1) S(1) Re(3) 65.35(7) 1_555 1_555 1_555 yes
Re(2) S(1) Re(3) 65.41(7) 1_555 1_555 1_555 yes
Re(1) S(2) Re(2) 65.20(7) 1_555 1_555 2_556 yes
Re(1) S(2) Re(3) 65.19(7) 1_555 1_555 1_555 yes
Re(2) S(2) Re(3) 65.19(7) 2_556 1_555 1_555 yes
Re(1) N(11) N(14) 179.2(6) 1_555 1_555 1_555 yes
Re(1) N(11) C(12) 120.4(10) 1_555 1_555 1_555 yes
Re(1) N(11) C(16) 122(1) 1_555 1_555 1_555 yes
C(12) N(11) C(16) 117(1) 1_555 1_555 1_555 yes
C(13) N(14) C(15) 113(1) 1_555 1_555 1_555 yes
C(101) N(101) C(101) 110(1) 1_555 1_555 15_555 yes
C(101) N(101) C(105) 106.4(6) 1_555 1_555 1_555 yes
C(101) N(101) C(105) 111.7(6) 1_555 1_555 15_555 yes
C(101) N(101) C(105) 111.7(6) 15_555 1_555 1_555 yes
C(101) N(101) C(105) 106.4(6) 15_555 1_555 15_555 yes
C(105) N(101) C(105) 109(1) 1_555 1_555 15_555 yes
N(11) C(12) C(13) 120(1) 1_555 1_555 1_555 yes
N(11) C(12) H(12) 115(1) 1_555 1_555 1_555 yes
C(13) C(12) H(12) 123(1) 1_555 1_555 1_555 yes
N(14) C(13) C(12) 123(2) 1_555 1_555 1_555 yes
N(14) C(13) H(13) 120(2) 1_555 1_555 1_555 yes
C(12) C(13) H(13) 116(2) 1_555 1_555 1_555 yes
N(14) C(15) C(16) 124(1) 1_555 1_555 1_555 yes
N(14) C(15) H(15) 127(2) 1_555 1_555 1_555 yes
C(16) C(15) H(15) 108(2) 1_555 1_555 1_555 yes
N(11) C(16) C(15) 120(1) 1_555 1_555 1_555 yes
N(11) C(16) H(16) 119(1) 1_555 1_555 1_555 yes
C(15) C(16) H(16) 119(1) 1_555 1_555 1_555 yes
N(101) C(101) C(102) 115.0(10) 1_555 1_555 1_555 yes
N(101) C(101) H(101A 113(1) 1_555 1_555 1_555 yes
N(101) C(101) H(101B 111(1) 1_555 1_555 1_555 yes
C(102) C(101) H(101A 106(1) 1_555 1_555 1_555 yes
C(102) C(101) H(101B 105(1) 1_555 1_555 1_555 yes
H(101A C(101) H(101B 154.9(10) 1_555 1_555 15_555 yes
N(101) C(102) H(102B 103(1) 1_555 1_555 1_555 yes
N(101) C(102) H(103A 165.9(7) 1_555 1_555 1_555 yes
C(101) C(102) C(103) 110(1) 1_555 1_555 1_555 yes
C(101) C(102) H(102A 119(1) 1_555 1_555 1_555 yes
C(101) C(102) H(102B 117(1) 1_555 1_555 1_555 yes
C(103) C(102) H(102A 101(1) 1_555 1_555 1_555 yes
C(103) C(102) H(102B 92(1) 1_555 1_555 1_555 yes
H(102A C(102) H(102B 110(1) 1_555 1_555 1_555 yes
C(102) C(103) H(103A 119(1) 1_555 1_555 1_555 yes
C(102) C(103) H(103B 122(1) 1_555 1_555 1_555 yes
C(104) C(103) H(103A 92(1) 1_555 1_555 1_555 yes
C(104) C(103) H(103B 92(1) 1_555 1_555 1_555 yes
H(103A C(103) H(103B 107(1) 1_555 1_555 1_555 yes
C(103) C(104) H(104A 113(1) 1_555 1_555 1_555 yes
C(103) C(104) H(104B 120(1) 1_555 1_555 1_555 yes
C(103) C(104) H(104C 116(1) 1_555 1_555 1_555 yes
H(104A C(104) H(104B 97(1) 1_555 1_555 1_555 yes
H(104A C(104) H(104C 101(2) 1_555 1_555 1_555 yes
H(104B C(104) H(104C 104(1) 1_555 1_555 1_555 yes
N(101) C(105) C(106) 115.7(9) 1_555 1_555 1_555 yes
N(101) C(105) H(105A 114(1) 1_555 1_555 1_555 yes
N(101) C(105) H(105B 110.6(10) 1_555 1_555 1_555 yes
C(106) C(105) H(105A 105(1) 1_555 1_555 1_555 yes
C(106) C(105) H(105B 104(1) 1_555 1_555 1_555 yes
H(105A C(105) H(105B 105(1) 1_555 1_555 1_555 yes
C(105) C(106) C(107) 112(1) 1_555 1_555 1_555 yes
C(105) C(106) H(106A 113(1) 1_555 1_555 1_555 yes
C(105) C(106) H(106B 113(1) 1_555 1_555 1_555 yes
C(107) C(106) H(106A 103(1) 1_555 1_555 1_555 yes
C(107) C(106) H(106B 103(1) 1_555 1_555 1_555 yes
C(106) C(107) C(108) 115(1) 1_555 1_555 1_555 yes
C(106) C(107) H(107A 112(1) 1_555 1_555 1_555 yes
C(106) C(107) H(107B 111(1) 1_555 1_555 1_555 yes
C(108) C(107) H(107A 106(1) 1_555 1_555 1_555 yes
C(108) C(107) H(107B 103(1) 1_555 1_555 1_555 yes
H(107A C(107) H(107B 105(1) 1_555 1_555 1_555 yes
C(107) C(108) H(108A 116(1) 1_555 1_555 1_555 yes
C(107) C(108) H(108B 112(1) 1_555 1_555 1_555 yes
C(107) C(108) H(108C 110(1) 1_555 1_555 1_555 yes
H(108A C(108) H(108B 105(1) 1_555 1_555 1_555 yes
H(108A C(108) H(108C 106(1) 1_555 1_555 1_555 yes
H(108B C(108) H(108C 104(1) 1_555 1_555 1_555 yes

loop_
_geom_bond_atom_site_label_1
_geom_bond_atom_site_label_2
_geom_bond_distance
_geom_bond_site_symmetry_1
_geom_bond_site_symmetry_2
_geom_bond_publ_flag
Re(1) Re(2) 2.5906(8) 1_555 1_555 yes
Re(1) Re(2) 2.5886(8) 1_555 2_556 yes
Re(1) Re(3) 2.5923(6) 1_555 1_555 yes
Re(1) Re(3) 2.5923(6) 1_555 5_556 yes
Re(1) S(1) 2.395(3) 1_555 1_555 yes
Re(1) S(1) 2.395(3) 1_555 6_555 yes
Re(1) S(2) 2.394(3) 1_555 1_555 yes
Re(1) S(2) 2.394(3) 1_555 6_555 yes
Re(1) N(11) 2.21(1) 1_555 1_555 yes
Re(2) Re(3) 2.6008(6) 1_555 1_555 yes
Re(2) Re(3) 2.6008(6) 1_555 5_556 yes
Re(2) Cl(1) 2.421(4) 1_555 1_555 yes
Re(2) S(1) 2.407(3) 1_555 1_555 yes
Re(2) S(1) 2.407(3) 1_555 6_555 yes
Re(2) S(2) 2.410(3) 1_555 2_556 yes
Re(2) S(2) 2.410(3) 1_555 5_556 yes
Re(3) Cl(2) 2.419(4) 1_555 1_555 yes
Re(3) S(1) 2.407(3) 1_555 1_555 yes
Re(3) S(1) 2.407(3) 1_555 2_556 yes
Re(3) S(2) 2.418(3) 1_555 1_555 yes
Re(3) S(2) 2.418(3) 1_555 2_556 yes
N(11) C(12) 1.34(2) 1_555 1_555 yes
N(11) C(16) 1.32(2) 1_555 1_555 yes
N(14) C(13) 1.35(3) 1_555 1_555 yes
N(14) C(15) 1.33(3) 1_555 1_555 yes
N(101) C(101) 1.53(1) 1_555 1_555 yes
N(101) C(101) 1.53(1) 1_555 15_555 yes
N(101) C(105) 1.54(1) 1_555 1_555 yes
N(101) C(105) 1.54(1) 1_555 15_555 yes
C(12) C(13) 1.37(3) 1_555 1_555 yes
C(12) H(12) 0.960 1_555 1_555 yes
C(13) H(13) 0.922 1_555 1_555 yes
C(15) C(16) 1.38(3) 1_555 1_555 yes
C(15) H(15) 0.929 1_555 1_555 yes
C(16) H(16) 0.956 1_555 1_555 yes
C(101) C(102) 1.54(2) 1_555 1_555 yes
C(101) H(101A 0.965 1_555 1_555 yes
C(101) H(101B 0.989 1_555 1_555 yes
C(102) C(103) 1.54(2) 1_555 1_555 yes
C(102) H(102A 0.944 1_555 1_555 yes
C(102) H(102B 0.947 1_555 1_555 yes
C(103) C(104) 1.45(2) 1_555 1_555 yes
C(103) H(103A 1.009 1_555 1_555 yes
C(103) H(103B 0.912 1_555 1_555 yes
C(104) H(104B 1.009 1_555 1_555 yes
C(104) H(104C 0.955 1_555 1_555 yes
C(105) C(106) 1.50(2) 1_555 1_555 yes
C(105) H(105A 0.942 1_555 1_555 yes
C(105) H(105B 1.007 1_555 1_555 yes
C(106) C(107) 1.50(2) 1_555 1_555 yes
C(106) H(106A 0.976 1_555 1_555 yes
C(106) H(106B 0.938 1_555 1_555 yes
C(107) C(108) 1.44(2) 1_555 1_555 yes
C(107) H(107A 0.948 1_555 1_555 yes
C(107) H(107B 1.005 1_555 1_555 yes
C(108) H(108A 0.961 1_555 1_555 yes
C(108) H(108B 0.983 1_555 1_555 yes
C(108) H(108C 0.981 1_555 1_555 yes
